data_4035927
loop_
_publ_author_name
'Wang, Cong'
'Li, Nan'
'Zhu, Wen-Jing'
'Gong, Jun-Fang'
'Song, Mao-Ping'

_publ_section_title
;
 Asymmetric Michael Addition of 2-Acetyl Azaarenes to
 \b-CF<sub>3</sub>-\b-(3-indolyl)nitroalkenes Catalyzed by a
 Cobalt(II)/(imidazoline-oxazoline) Complex.
;
_journal_issue 1
_journal_name_full 'The Journal of organic chemistry'
_journal_page_first 191
_journal_page_last 203
_journal_paper_doi 10.1021/acs.joc.8b02601
_journal_volume 84
_journal_year 2019
_chemical_absolute_configuration ad
_chemical_formula_moiety 'C25 H20 F3 N3 O5 S'
_chemical_formula_sum 'C25 H20 F3 N3 O5 S'
_chemical_formula_weight 531.50
_space_group_crystal_system monoclinic
_space_group_IT_number 4
_space_group_name_Hall 'P 2yb'
_space_group_name_H-M_alt 'P 1 21 1'
_atom_sites_solution_hydrogens geom
_atom_sites_solution_primary direct
_audit_creation_date 2018-11-16
_audit_creation_method
;
Olex2 1.2
(compiled 2018.05.29 svn.r3508 for OlexSys, GUI svn.r5506)
;
_cell_angle_alpha 90
_cell_angle_beta 93.5862(17)
_cell_angle_gamma 90
_cell_formula_units_Z 2
_cell_length_a 10.21201(18)
_cell_length_b 8.56525(17)
_cell_length_c 13.5471(3)
_cell_measurement_reflns_used 4997
_cell_measurement_temperature 293(2)
_cell_measurement_theta_max 70.7000
_cell_measurement_theta_min 4.3210
_cell_volume 1182.62(4)
_computing_cell_refinement
;
CrysAlisPro, Agilent Technologies,
Version 1.171.37.35 (release 13-08-2014 CrysAlis171 .NET)
(compiled Aug 13 2014,18:06:01)
;
_computing_data_collection
;
CrysAlisPro, Agilent Technologies,
Version 1.171.37.35 (release 13-08-2014 CrysAlis171 .NET)
(compiled Aug 13 2014,18:06:01)
;
_computing_data_reduction
;
CrysAlisPro, Agilent Technologies,
Version 1.171.37.35 (release 13-08-2014 CrysAlis171 .NET)
(compiled Aug 13 2014,18:06:01)
;
_computing_molecular_graphics 'Olex2 (Dolomanov et al., 2009)'
_computing_publication_material 'Olex2 (Dolomanov et al., 2009)'
_computing_structure_refinement 'ShelXL (Sheldrick, 2015)'
_computing_structure_solution 'ShelXS (Sheldrick, 2008)'
_diffrn_ambient_temperature 293(2)
_diffrn_detector 'CCD plate'
_diffrn_detector_area_resol_mean 16.2312
_diffrn_detector_type Eos
_diffrn_measured_fraction_theta_full 1.000
_diffrn_measured_fraction_theta_max 1.000
_diffrn_measurement_details
;
#__ type_ start__ end____ width___ exp.time_
  1 omega  -71.00   39.00   1.0000    1.0000
omega____ theta____ kappa____ phi______ frames
    -      -33.5000   19.0000 -120.0000 110

#__ type_ start__ end____ width___ exp.time_
  2 omega  -52.00   35.00   1.0000    1.0000
omega____ theta____ kappa____ phi______ frames
    -      -33.5000   57.0000   60.0000 87

#__ type_ start__ end____ width___ exp.time_
  3 omega   29.00   63.00   1.0000    1.0000
omega____ theta____ kappa____ phi______ frames
    -       36.4734  -77.0000  -90.0000 34

#__ type_ start__ end____ width___ exp.time_
  4 omega    8.00   58.00   1.0000    1.0000
omega____ theta____ kappa____ phi______ frames
    -       36.4734   77.0000  -90.0000 50

#__ type_ start__ end____ width___ exp.time_
  5 omega   -2.00   27.00   1.0000    1.0000
omega____ theta____ kappa____ phi______ frames
    -       36.4734  -99.0000   30.0000 29

#__ type_ start__ end____ width___ exp.time_
  6 omega  -32.00    5.00   1.0000    1.0000
omega____ theta____ kappa____ phi______ frames
    -       36.4734  -37.0000   30.0000 37

#__ type_ start__ end____ width___ exp.time_
  7 omega   19.00   47.00   1.0000    1.0000
omega____ theta____ kappa____ phi______ frames
    -       36.4734   57.0000   30.0000 28

#__ type_ start__ end____ width___ exp.time_
  8 omega  -31.00    7.00   1.0000    1.0000
omega____ theta____ kappa____ phi______ frames
    -       36.4734  -77.0000  -90.0000 38

#__ type_ start__ end____ width___ exp.time_
  9 omega   12.00   58.00   1.0000    1.0000
omega____ theta____ kappa____ phi______ frames
    -       36.4734  -37.0000   30.0000 46

#__ type_ start__ end____ width___ exp.time_
 10 omega   65.00   94.00   1.0000    1.0000
omega____ theta____ kappa____ phi______ frames
    -       36.4734   77.0000  150.0000 29

#__ type_ start__ end____ width___ exp.time_
 11 omega   19.00   63.00   1.0000    1.0000
omega____ theta____ kappa____ phi______ frames
    -       36.4734   77.0000   90.0000 44

#__ type_ start__ end____ width___ exp.time_
 12 omega   72.00  109.00   1.0000    1.0000
omega____ theta____ kappa____ phi______ frames
    -       36.4734  178.0000   60.0000 37

#__ type_ start__ end____ width___ exp.time_
 13 omega   39.00   76.00   1.0000    1.0000
omega____ theta____ kappa____ phi______ frames
    -       36.4734  -99.0000   30.0000 37

#__ type_ start__ end____ width___ exp.time_
 14 omega   33.00  104.00   1.0000    1.0000
omega____ theta____ kappa____ phi______ frames
    -       36.4734   19.0000 -150.0000 71

#__ type_ start__ end____ width___ exp.time_
 15 omega   -3.00   70.00   1.0000    1.0000
omega____ theta____ kappa____ phi______ frames
    -       36.4734  -99.0000 -150.0000 73

#__ type_ start__ end____ width___ exp.time_
 16 omega   64.00  101.00   1.0000    1.0000
omega____ theta____ kappa____ phi______ frames
    -       36.4734   57.0000   30.0000 37

#__ type_ start__ end____ width___ exp.time_
 17 omega   68.00  101.00   1.0000    1.0000
omega____ theta____ kappa____ phi______ frames
    -       36.4734   77.0000   90.0000 33

#__ type_ start__ end____ width___ exp.time_
 18 omega   90.00  134.00   1.0000    1.0000
omega____ theta____ kappa____ phi______ frames
    -      108.0000   45.0000   60.0000 44

#__ type_ start__ end____ width___ exp.time_
 19 omega   62.00  100.00   1.0000    1.0000
omega____ theta____ kappa____ phi______ frames
    -      108.0000  -94.0000   30.0000 38

#__ type_ start__ end____ width___ exp.time_
 20 omega   45.00   82.00   1.0000    1.0000
omega____ theta____ kappa____ phi______ frames
    -      108.0000  -30.0000  -90.0000 37

#__ type_ start__ end____ width___ exp.time_
 21 omega   92.00  171.00   1.0000    1.0000
omega____ theta____ kappa____ phi______ frames
    -      108.0000   61.0000   90.0000 79

#__ type_ start__ end____ width___ exp.time_
 22 omega   89.00  114.00   1.0000    1.0000
omega____ theta____ kappa____ phi______ frames
    -      108.0000   30.0000 -180.0000 25

#__ type_ start__ end____ width___ exp.time_
 23 omega   48.00   76.00   1.0000    1.0000
omega____ theta____ kappa____ phi______ frames
    -      108.0000  -30.0000  120.0000 28

#__ type_ start__ end____ width___ exp.time_
 24 omega   66.00  107.00   1.0000    1.0000
omega____ theta____ kappa____ phi______ frames
    -      108.0000 -111.0000  120.0000 41

#__ type_ start__ end____ width___ exp.time_
 25 omega  136.00  175.00   1.0000    1.0000
omega____ theta____ kappa____ phi______ frames
    -      108.0000   61.0000    0.0000 39

#__ type_ start__ end____ width___ exp.time_
 26 omega   46.00  106.00   1.0000    1.0000
omega____ theta____ kappa____ phi______ frames
    -      108.0000  -94.0000  150.0000 60

#__ type_ start__ end____ width___ exp.time_
 27 omega   41.00   97.00   1.0000    1.0000
omega____ theta____ kappa____ phi______ frames
    -      108.0000  -45.0000   30.0000 56

#__ type_ start__ end____ width___ exp.time_
 28 omega   88.00  127.00   1.0000    1.0000
omega____ theta____ kappa____ phi______ frames
    -      108.0000   61.0000    0.0000 39

#__ type_ start__ end____ width___ exp.time_
 29 omega   51.00   77.00   1.0000    1.0000
omega____ theta____ kappa____ phi______ frames
    -      108.0000  -30.0000   60.0000 26

#__ type_ start__ end____ width___ exp.time_
 30 omega   56.00   90.00   1.0000    1.0000
omega____ theta____ kappa____ phi______ frames
    -      108.0000  -30.0000  -30.0000 34

#__ type_ start__ end____ width___ exp.time_
 31 omega   45.00  115.00   1.0000    1.0000
omega____ theta____ kappa____ phi______ frames
    -      108.0000 -111.0000  -60.0000 70

#__ type_ start__ end____ width___ exp.time_
 32 omega   73.00  175.00   1.0000    1.0000
omega____ theta____ kappa____ phi______ frames
    -      108.0000   15.0000  -90.0000 102

#__ type_ start__ end____ width___ exp.time_
 33 omega  150.00  176.00   1.0000    1.0000
omega____ theta____ kappa____ phi______ frames
    -      108.0000   45.0000   60.0000 26

#__ type_ start__ end____ width___ exp.time_
 34 omega   38.00   85.00   1.0000    1.0000
omega____ theta____ kappa____ phi______ frames
    -      108.0000  -45.0000  -30.0000 47

#__ type_ start__ end____ width___ exp.time_
 35 omega  119.00  167.00   1.0000    1.0000
omega____ theta____ kappa____ phi______ frames
    -      108.0000   30.0000 -180.0000 48

#__ type_ start__ end____ width___ exp.time_
 36 omega   39.00   90.00   1.0000    1.0000
omega____ theta____ kappa____ phi______ frames
    -      108.0000 -104.0000   -4.0000 51
;
_diffrn_measurement_device 'four-circle diffractometer'
_diffrn_measurement_device_type 'Xcalibur, Eos, Gemini'
_diffrn_measurement_method '\w scans'
_diffrn_orient_matrix_UB_11 -0.0708829000
_diffrn_orient_matrix_UB_12 0.1189656000
_diffrn_orient_matrix_UB_13 0.0631916000
_diffrn_orient_matrix_UB_21 0.0161576000
_diffrn_orient_matrix_UB_22 0.1258899000
_diffrn_orient_matrix_UB_23 -0.0795493000
_diffrn_orient_matrix_UB_31 -0.1325456000
_diffrn_orient_matrix_UB_32 -0.0483272000
_diffrn_orient_matrix_UB_33 -0.0516078000
_diffrn_radiation_monochromator graphite
_diffrn_radiation_probe x-ray
_diffrn_radiation_type CuK\a
_diffrn_radiation_wavelength 1.54184
_diffrn_reflns_av_R_equivalents 0.0251
_diffrn_reflns_av_unetI/netI 0.0352
_diffrn_reflns_Laue_measured_fraction_full 1.000
_diffrn_reflns_Laue_measured_fraction_max 1.000
_diffrn_reflns_limit_h_max 11
_diffrn_reflns_limit_h_min -12
_diffrn_reflns_limit_k_max 10
_diffrn_reflns_limit_k_min -10
_diffrn_reflns_limit_l_max 16
_diffrn_reflns_limit_l_min -16
_diffrn_reflns_number 8303
_diffrn_reflns_point_group_measured_fraction_full 1.000
_diffrn_reflns_point_group_measured_fraction_max 1.000
_diffrn_reflns_theta_full 67.074
_diffrn_reflns_theta_max 67.074
_diffrn_reflns_theta_min 4.338
_diffrn_source 'Enhance (Cu) X-ray Source'
_exptl_absorpt_coefficient_mu 1.820
_exptl_absorpt_correction_T_max 1.00000
_exptl_absorpt_correction_T_min 0.52458
_exptl_absorpt_correction_type multi-scan
_exptl_absorpt_process_details
;
CrysAlisPro, Agilent Technologies,
Version 1.171.37.35 (release 13-08-2014 CrysAlis171 .NET)
(compiled Aug 13 2014,18:06:01)
Empirical absorption correction using spherical harmonics,
 implemented in SCALE3 ABSPACK scaling algorithm.
;
_exptl_crystal_colour colourless
_exptl_crystal_colour_primary colourless
_exptl_crystal_density_diffrn 1.493
_exptl_crystal_description prism
_exptl_crystal_F_000 548
_exptl_crystal_size_max 0.2
_exptl_crystal_size_mid 0.14
_exptl_crystal_size_min 0.12
_refine_diff_density_max 0.192
_refine_diff_density_min -0.185
_refine_diff_density_rms 0.035
_refine_ls_abs_structure_details
;
 Refined as an inversion twin.
;
_refine_ls_abs_structure_Flack 0.05(2)
_refine_ls_extinction_coef 0.0075(7)
_refine_ls_extinction_expression Fc^*^=kFc[1+0.001xFc^2^\l^3^/sin(2\q)]^-1/4^
_refine_ls_extinction_method 'SHELXL-2014/7 (Sheldrick 2014'
_refine_ls_goodness_of_fit_ref 1.059
_refine_ls_hydrogen_treatment constr
_refine_ls_matrix_type full
_refine_ls_number_parameters 337
_refine_ls_number_reflns 4222
_refine_ls_number_restraints 1
_refine_ls_restrained_S_all 1.059
_refine_ls_R_factor_all 0.0368
_refine_ls_R_factor_gt 0.0351
_refine_ls_shift/su_max 0.000
_refine_ls_shift/su_mean 0.000
_refine_ls_structure_factor_coef Fsqd
_refine_ls_weighting_details 'w=1/[\s^2^(Fo^2^)+(0.0524P)^2^+0.0940P] where P=(Fo^2^+2Fc^2^)/3'
_refine_ls_weighting_scheme calc
_refine_ls_wR_factor_gt 0.0917
_refine_ls_wR_factor_ref 0.0941
_reflns_Friedel_coverage 0.864
_reflns_Friedel_fraction_full 1.000
_reflns_Friedel_fraction_max 1.000
_reflns_number_gt 4045
_reflns_number_total 4222
_reflns_threshold_expression 'I > 2\s(I)'
_cod_data_source_file jo8b02601_si_002.cif
_cod_data_source_block 201707134
_cod_database_code 4035927
_shelx_shelxl_version_number 2014/7
_chemical_oxdiff_formula C14H10N2O5S1
_shelx_space_group_comment
;
The symmetry employed for this shelxl refinement is uniquely defined
by the following loop, which should always be used as a source of
symmetry information in preference to the above space-group names.
They are only intended as comments.
;
_reflns_odcompleteness_completeness 99.96
_reflns_odcompleteness_iscentric 1
_reflns_odcompleteness_theta 66.97
_olex2_refinement_description
;
1. Twinned data refinement
 Scales: 0.95(2)
 0.05(2)
2. Fixed Uiso
 At 1.2 times of:
  All C(H) groups, All C(H,H) groups
 At 1.5 times of:
  All C(H,H,H) groups
3.a Secondary CH2 refined with riding coordinates:
 C18(H18A,H18B), C19(H19A,H19B)
3.b Aromatic/amide H refined with riding coordinates:
 C2(H2), C3(H3), C5(H5), C6(H6), C8(H8), C9(H9), C10(H10), C11(H11), C15(H15),
 C22(H22), C23(H23), C24(H24), C25(H25)
3.c Idealised Me refined as rotating group:
 C7(H7A,H7B,H7C)
;
_olex2_submission_special_instructions 'No special instructions were received'

loop_
_space_group_symop_operation_xyz
'x, y, z'
'-x, y+1/2, -z'

loop_
_atom_site_label
_atom_site_type_symbol
_atom_site_fract_x
_atom_site_fract_y
_atom_site_fract_z
_atom_site_U_iso_or_equiv
_atom_site_adp_type
_atom_site_occupancy
_atom_site_site_symmetry_order
_atom_site_calc_flag
_atom_site_refinement_flags_posn
C1 C 0.3961(3) 0.4771(4) 0.3363(2) 0.0380(7) Uani 1 1 d .
C2 C 0.4917(4) 0.4035(6) 0.3966(3) 0.0654(12) Uani 1 1 d .
H2 H 0.5588 0.3479 0.3693 0.078 Uiso 1 1 calc R
C3 C 0.4858(5) 0.4140(6) 0.4976(4) 0.0708(13) Uani 1 1 d .
H3 H 0.5502 0.3649 0.5381 0.085 Uiso 1 1 calc R
C4 C 0.3882(4) 0.4944(5) 0.5405(3) 0.0512(9) Uani 1 1 d .
C5 C 0.2970(4) 0.5720(5) 0.4793(3) 0.0539(10) Uani 1 1 d .
H5 H 0.2318 0.6309 0.5067 0.065 Uiso 1 1 calc R
C6 C 0.3014(3) 0.5633(5) 0.3775(3) 0.0458(8) Uani 1 1 d .
H6 H 0.2395 0.6166 0.3370 0.055 Uiso 1 1 calc R
C7 C 0.3806(6) 0.4955(6) 0.6512(3) 0.0765(14) Uani 1 1 d .
H7A H 0.4569 0.5464 0.6812 0.115 Uiso 1 1 calc GR
H7B H 0.3768 0.3902 0.6750 0.115 Uiso 1 1 calc GR
H7C H 0.3033 0.5509 0.6680 0.115 Uiso 1 1 calc GR
C8 C 0.6987(3) 0.8632(4) 0.0929(3) 0.0424(8) Uani 1 1 d .
H8 H 0.7855 0.8844 0.0809 0.051 Uiso 1 1 calc R
C9 C 0.6044(4) 0.9779(4) 0.0809(3) 0.0496(9) Uani 1 1 d .
H9 H 0.6289 1.0774 0.0616 0.060 Uiso 1 1 calc R
C10 C 0.4738(4) 0.9485(4) 0.0968(3) 0.0463(8) Uani 1 1 d .
H10 H 0.4123 1.0280 0.0873 0.056 Uiso 1 1 calc R
C11 C 0.4339(3) 0.8037(4) 0.1265(3) 0.0431(8) Uani 1 1 d .
H11 H 0.3466 0.7837 0.1378 0.052 Uiso 1 1 calc R
C12 C 0.5289(3) 0.6884(4) 0.1391(2) 0.0323(7) Uani 1 1 d .
C13 C 0.6619(3) 0.7142(4) 0.1236(2) 0.0322(7) Uani 1 1 d .
C14 C 0.7308(3) 0.5678(4) 0.1414(2) 0.0320(6) Uani 1 1 d .
C15 C 0.6407(3) 0.4617(4) 0.1656(2) 0.0340(6) Uani 1 1 d .
H15 H 0.6587 0.3578 0.1811 0.041 Uiso 1 1 calc R
C16 C 0.8771(3) 0.5366(4) 0.1346(2) 0.0353(7) Uani 1 1 d .
C17 C 0.9018(3) 0.5219(5) 0.0235(3) 0.0449(8) Uani 1 1 d .
C18 C 0.9207(3) 0.3756(5) 0.1774(3) 0.0456(8) Uani 1 1 d .
H18A H 0.8608 0.2964 0.1502 0.055 Uiso 1 1 calc R
H18B H 1.0072 0.3517 0.1559 0.055 Uiso 1 1 calc R
C19 C 0.9662(3) 0.6687(4) 0.1756(2) 0.0373(7) Uani 1 1 d .
H19A H 1.0559 0.6310 0.1799 0.045 Uiso 1 1 calc R
H19B H 0.9614 0.7540 0.1284 0.045 Uiso 1 1 calc R
C20 C 0.9359(3) 0.7331(4) 0.2761(2) 0.0347(7) Uani 1 1 d .
C21 C 1.0255(3) 0.8630(4) 0.3146(2) 0.0381(7) Uani 1 1 d .
C22 C 1.0233(4) 0.9096(5) 0.4113(3) 0.0576(10) Uani 1 1 d .
H22 H 0.9652 0.8648 0.4534 0.069 Uiso 1 1 calc R
C23 C 1.1098(5) 1.0250(6) 0.4445(3) 0.0730(13) Uani 1 1 d .
H23 H 1.1119 1.0583 0.5100 0.088 Uiso 1 1 calc R
C24 C 1.1916(5) 1.0893(5) 0.3806(4) 0.0695(13) Uani 1 1 d .
H24 H 1.2504 1.1675 0.4011 0.083 Uiso 1 1 calc R
C25 C 1.1854(5) 1.0357(6) 0.2844(4) 0.0760(15) Uani 1 1 d .
H25 H 1.2409 1.0806 0.2405 0.091 Uiso 1 1 calc R
F1 F 0.8431(2) 0.3953(3) -0.01673(17) 0.0618(7) Uani 1 1 d .
F2 F 0.8587(2) 0.6441(3) -0.02886(15) 0.0578(6) Uani 1 1 d .
F3 F 1.02984(19) 0.5068(3) 0.00954(16) 0.0625(7) Uani 1 1 d .
N1 N 0.5170(2) 0.5301(3) 0.1639(2) 0.0358(6) Uani 1 1 d .
N2 N 0.9248(3) 0.3663(4) 0.2878(2) 0.0495(7) Uani 1 1 d .
N3 N 1.1052(3) 0.9244(5) 0.2512(2) 0.0616(10) Uani 1 1 d .
O1 O 0.2746(2) 0.5137(4) 0.16409(18) 0.0521(7) Uani 1 1 d .
O2 O 0.4129(3) 0.2793(3) 0.1948(2) 0.0547(7) Uani 1 1 d .
O3 O 0.8326(3) 0.3073(4) 0.3259(3) 0.0750(10) Uani 1 1 d .
O4 O 1.0219(3) 0.4157(4) 0.3333(2) 0.0651(8) Uani 1 1 d .
O5 O 0.8499(2) 0.6853(3) 0.32431(18) 0.0464(6) Uani 1 1 d .
S1 S 0.38843(7) 0.44076(10) 0.20837(6) 0.0388(2) Uani 1 1 d .

loop_
_atom_site_aniso_label
_atom_site_aniso_U_11
_atom_site_aniso_U_22
_atom_site_aniso_U_33
_atom_site_aniso_U_23
_atom_site_aniso_U_13
_atom_site_aniso_U_12
C1 0.0319(15) 0.0407(18) 0.0414(17) 0.0023(14) 0.0029(13) -0.0015(13)
C2 0.058(2) 0.083(3) 0.055(2) -0.007(2) 0.0011(19) 0.030(2)
C3 0.077(3) 0.081(3) 0.053(2) 0.003(2) -0.014(2) 0.032(3)
C4 0.064(2) 0.0445(19) 0.0443(19) 0.0006(17) 0.0002(17) -0.0088(18)
C5 0.048(2) 0.067(3) 0.047(2) -0.0044(19) 0.0061(17) 0.0069(19)
C6 0.0358(17) 0.055(2) 0.046(2) -0.0009(16) 0.0017(14) 0.0051(16)
C7 0.106(4) 0.078(3) 0.045(2) 0.005(2) 0.000(2) -0.004(3)
C8 0.0424(18) 0.0454(18) 0.0399(18) 0.0052(15) 0.0068(14) -0.0003(16)
C9 0.067(2) 0.0378(18) 0.0439(19) 0.0052(15) 0.0007(17) 0.0024(17)
C10 0.053(2) 0.0417(18) 0.0429(18) -0.0023(16) -0.0071(14) 0.0158(17)
C11 0.0326(16) 0.053(2) 0.0432(18) -0.0059(16) -0.0002(13) 0.0086(15)
C12 0.0300(15) 0.0376(16) 0.0288(15) -0.0026(12) -0.0015(12) 0.0011(13)
C13 0.0321(15) 0.0386(16) 0.0261(14) -0.0033(12) 0.0024(12) 0.0018(13)
C14 0.0274(14) 0.0413(16) 0.0275(14) -0.0047(12) 0.0031(11) 0.0011(13)
C15 0.0274(14) 0.0354(16) 0.0393(15) -0.0017(13) 0.0024(11) 0.0017(12)
C16 0.0271(15) 0.0445(18) 0.0343(16) -0.0043(14) 0.0035(12) 0.0035(13)
C17 0.0309(16) 0.064(2) 0.0402(18) -0.0116(18) 0.0057(13) 0.0031(16)
C18 0.0361(17) 0.049(2) 0.051(2) -0.0072(17) 0.0015(15) 0.0088(16)
C19 0.0289(15) 0.0508(18) 0.0329(15) -0.0012(14) 0.0064(12) -0.0028(14)
C20 0.0294(15) 0.0436(17) 0.0311(15) 0.0020(13) 0.0020(12) 0.0030(13)
C21 0.0392(17) 0.0400(16) 0.0352(17) -0.0032(14) 0.0038(13) 0.0025(15)
C22 0.075(3) 0.058(2) 0.0401(19) -0.0062(17) 0.0082(18) -0.015(2)
C23 0.102(4) 0.069(3) 0.047(2) -0.018(2) -0.003(2) -0.018(3)
C24 0.079(3) 0.056(2) 0.072(3) -0.010(2) -0.005(2) -0.024(2)
C25 0.083(3) 0.077(3) 0.070(3) -0.018(3) 0.022(2) -0.040(3)
F1 0.0556(13) 0.0798(18) 0.0498(12) -0.0277(12) 0.0018(10) -0.0068(12)
F2 0.0609(13) 0.0796(16) 0.0337(10) 0.0025(11) 0.0089(9) 0.0102(12)
F3 0.0352(11) 0.1037(19) 0.0501(12) -0.0209(13) 0.0138(9) 0.0039(12)
N1 0.0256(12) 0.0393(14) 0.0429(14) -0.0031(12) 0.0046(11) 0.0006(11)
N2 0.0424(16) 0.0516(17) 0.0544(18) 0.0115(15) 0.0028(14) 0.0103(15)
N3 0.069(2) 0.070(2) 0.0470(18) -0.0095(17) 0.0163(16) -0.030(2)
O1 0.0281(11) 0.0823(19) 0.0457(14) -0.0061(14) -0.0001(10) -0.0037(12)
O2 0.0541(15) 0.0455(14) 0.0662(17) -0.0106(13) 0.0168(13) -0.0146(13)
O3 0.0606(19) 0.091(2) 0.074(2) 0.0306(19) 0.0081(16) -0.0113(17)
O4 0.0507(15) 0.085(2) 0.0577(16) 0.0078(15) -0.0130(13) -0.0010(15)
O5 0.0424(13) 0.0619(16) 0.0360(13) -0.0022(11) 0.0104(10) -0.0082(12)
S1 0.0275(4) 0.0472(4) 0.0421(4) -0.0060(4) 0.0043(3) -0.0071(3)

loop_
_atom_type_symbol
_atom_type_description
_atom_type_scat_dispersion_real
_atom_type_scat_dispersion_imag
_atom_type_scat_source
C C 0.0181 0.0091 'International Tables Vol C Tables 4.2.6.8 and 6.1.1.4'
H H 0.0000 0.0000 'International Tables Vol C Tables 4.2.6.8 and 6.1.1.4'
F F 0.0727 0.0534 'International Tables Vol C Tables 4.2.6.8 and 6.1.1.4'
N N 0.0311 0.0180 'International Tables Vol C Tables 4.2.6.8 and 6.1.1.4'
O O 0.0492 0.0322 'International Tables Vol C Tables 4.2.6.8 and 6.1.1.4'
S S 0.3331 0.5567 'International Tables Vol C Tables 4.2.6.8 and 6.1.1.4'

loop_
_geom_angle_atom_site_label_1
_geom_angle_atom_site_label_2
_geom_angle_atom_site_label_3
_geom_angle
C2 C1 S1 119.1(3)
C6 C1 C2 119.8(3)
C6 C1 S1 120.7(3)
C1 C2 H2 120.6
C3 C2 C1 118.9(4)
C3 C2 H2 120.6
C2 C3 H3 118.9
C4 C3 C2 122.2(4)
C4 C3 H3 118.9
C3 C4 C5 118.0(4)
C3 C4 C7 120.6(4)
C5 C4 C7 121.4(4)
C4 C5 H5 119.7
C4 C5 C6 120.7(4)
C6 C5 H5 119.7
C1 C6 C5 120.3(3)
C1 C6 H6 119.8
C5 C6 H6 119.8
C4 C7 H7A 109.5
C4 C7 H7B 109.5
C4 C7 H7C 109.5
H7A C7 H7B 109.5
H7A C7 H7C 109.5
H7B C7 H7C 109.5
C9 C8 H8 120.4
C9 C8 C13 119.1(3)
C13 C8 H8 120.4
C8 C9 H9 119.2
C8 C9 C10 121.5(3)
C10 C9 H9 119.2
C9 C10 H10 119.5
C11 C10 C9 121.0(3)
C11 C10 H10 119.5
C10 C11 H11 121.3
C10 C11 C12 117.4(3)
C12 C11 H11 121.3
C11 C12 C13 123.0(3)
C11 C12 N1 130.3(3)
N1 C12 C13 106.6(3)
C8 C13 C12 117.8(3)
C8 C13 C14 134.5(3)
C12 C13 C14 107.7(3)
C13 C14 C16 127.5(3)
C15 C14 C13 107.0(3)
C15 C14 C16 125.6(3)
C14 C15 H15 124.9
C14 C15 N1 110.2(3)
N1 C15 H15 124.9
C14 C16 C17 107.1(2)
C14 C16 C18 113.1(3)
C14 C16 C19 114.1(3)
C17 C16 C18 103.4(3)
C19 C16 C17 106.5(3)
C19 C16 C18 111.8(3)
F1 C17 C16 111.5(3)
F1 C17 F3 106.3(3)
F2 C17 C16 112.8(3)
F2 C17 F1 107.2(3)
F2 C17 F3 107.2(3)
F3 C17 C16 111.5(3)
C16 C18 H18A 108.7
C16 C18 H18B 108.7
H18A C18 H18B 107.6
N2 C18 C16 114.3(3)
N2 C18 H18A 108.7
N2 C18 H18B 108.7
C16 C19 H19A 108.2
C16 C19 H19B 108.2
H19A C19 H19B 107.4
C20 C19 C16 116.3(3)
C20 C19 H19A 108.2
C20 C19 H19B 108.2
C21 C20 C19 115.0(3)
O5 C20 C19 124.2(3)
O5 C20 C21 120.8(3)
C22 C21 C20 119.8(3)
N3 C21 C20 116.8(3)
N3 C21 C22 123.4(3)
C21 C22 H22 121.0
C21 C22 C23 118.1(4)
C23 C22 H22 121.0
C22 C23 H23 120.4
C24 C23 C22 119.3(4)
C24 C23 H23 120.4
C23 C24 H24 120.9
C23 C24 C25 118.3(4)
C25 C24 H24 120.9
C24 C25 H25 118.2
N3 C25 C24 123.7(4)
N3 C25 H25 118.2
C12 N1 S1 127.8(2)
C15 N1 C12 108.6(2)
C15 N1 S1 122.4(2)
O3 N2 C18 118.3(3)
O4 N2 C18 117.5(3)
O4 N2 O3 124.2(4)
C25 N3 C21 117.3(4)
N1 S1 C1 106.73(14)
O1 S1 C1 108.87(15)
O1 S1 N1 106.79(15)
O2 S1 C1 107.60(17)
O2 S1 N1 104.59(14)
O2 S1 O1 121.38(18)

loop_
_geom_bond_atom_site_label_1
_geom_bond_atom_site_label_2
_geom_bond_distance
C1 C2 1.385(5)
C1 C6 1.363(5)
C1 S1 1.758(3)
C2 H2 0.9300
C2 C3 1.376(6)
C3 H3 0.9300
C3 C4 1.371(6)
C4 C5 1.378(5)
C4 C7 1.507(5)
C5 H5 0.9300
C5 C6 1.385(5)
C6 H6 0.9300
C7 H7A 0.9600
C7 H7B 0.9600
C7 H7C 0.9600
C8 H8 0.9300
C8 C9 1.378(5)
C8 C13 1.401(5)
C9 H9 0.9300
C9 C10 1.388(5)
C10 H10 0.9300
C10 C11 1.373(5)
C11 H11 0.9300
C11 C12 1.387(5)
C12 C13 1.404(4)
C12 N1 1.404(4)
C13 C14 1.450(4)
C14 C15 1.348(4)
C14 C16 1.526(4)
C15 H15 0.9300
C15 N1 1.392(4)
C16 C17 1.545(4)
C16 C18 1.551(5)
C16 C19 1.535(5)
C17 F1 1.338(4)
C17 F2 1.325(5)
C17 F3 1.339(4)
C18 H18A 0.9700
C18 H18B 0.9700
C18 N2 1.495(5)
C19 H19A 0.9700
C19 H19B 0.9700
C19 C20 1.518(4)
C20 C21 1.513(5)
C20 O5 1.199(4)
C21 C22 1.371(5)
C21 N3 1.328(5)
C22 H22 0.9300
C22 C23 1.382(6)
C23 H23 0.9300
C23 C24 1.358(7)
C24 H24 0.9300
C24 C25 1.379(7)
C25 H25 0.9300
C25 N3 1.317(5)
N1 S1 1.665(3)
N2 O3 1.213(4)
N2 O4 1.211(4)
O1 S1 1.419(3)
O2 S1 1.419(3)

loop_
_geom_torsion_atom_site_label_1
_geom_torsion_atom_site_label_2
_geom_torsion_atom_site_label_3
_geom_torsion_atom_site_label_4
_geom_torsion
C1 C2 C3 C4 0.2(8)
C2 C1 C6 C5 -2.9(6)
C2 C1 S1 N1 -71.8(3)
C2 C1 S1 O1 173.3(3)
C2 C1 S1 O2 40.0(4)
C2 C3 C4 C5 -2.8(7)
C2 C3 C4 C7 176.5(5)
C3 C4 C5 C6 2.6(6)
C4 C5 C6 C1 0.2(6)
C6 C1 C2 C3 2.6(7)
C6 C1 S1 N1 115.0(3)
C6 C1 S1 O1 0.0(3)
C6 C1 S1 O2 -133.3(3)
C7 C4 C5 C6 -176.7(4)
C8 C9 C10 C11 0.8(6)
C8 C13 C14 C15 -177.0(4)
C8 C13 C14 C16 2.9(6)
C9 C8 C13 C12 1.1(5)
C9 C8 C13 C14 178.3(3)
C9 C10 C11 C12 -0.5(5)
C10 C11 C12 C13 0.5(5)
C10 C11 C12 N1 -176.7(3)
C11 C12 C13 C8 -0.8(5)
C11 C12 C13 C14 -178.7(3)
C11 C12 N1 C15 178.7(3)
C11 C12 N1 S1 -13.7(5)
C12 C13 C14 C15 0.3(3)
C12 C13 C14 C16 -179.7(3)
C12 N1 S1 C1 -81.7(3)
C12 N1 S1 O1 34.7(3)
C12 N1 S1 O2 164.5(3)
C13 C8 C9 C10 -1.1(5)
C13 C12 N1 C15 1.2(3)
C13 C12 N1 S1 168.8(2)
C13 C14 C15 N1 0.4(4)
C13 C14 C16 C17 -77.6(4)
C13 C14 C16 C18 169.2(3)
C13 C14 C16 C19 39.9(4)
C14 C15 N1 C12 -1.0(4)
C14 C15 N1 S1 -169.4(2)
C14 C16 C17 F1 -66.4(4)
C14 C16 C17 F2 54.3(4)
C14 C16 C17 F3 175.0(3)
C14 C16 C18 N2 -72.9(4)
C14 C16 C19 C20 47.3(4)
C15 C14 C16 C17 102.4(4)
C15 C14 C16 C18 -10.9(4)
C15 C14 C16 C19 -140.1(3)
C15 N1 S1 C1 84.3(3)
C15 N1 S1 O1 -159.3(3)
C15 N1 S1 O2 -29.5(3)
C16 C14 C15 N1 -179.6(3)
C16 C18 N2 O3 98.8(4)
C16 C18 N2 O4 -82.7(4)
C16 C19 C20 C21 179.9(3)
C16 C19 C20 O5 1.4(5)
C17 C16 C18 N2 171.6(3)
C17 C16 C19 C20 165.2(3)
C18 C16 C17 F1 53.3(3)
C18 C16 C17 F2 174.0(3)
C18 C16 C17 F3 -65.4(4)
C18 C16 C19 C20 -82.6(3)
C19 C16 C17 F1 171.1(3)
C19 C16 C17 F2 -68.1(3)
C19 C16 C17 F3 52.5(4)
C19 C16 C18 N2 57.5(4)
C19 C20 C21 C22 -167.8(3)
C19 C20 C21 N3 11.0(4)
C20 C21 C22 C23 177.9(4)
C20 C21 N3 C25 -178.8(4)
C21 C22 C23 C24 1.0(7)
C22 C21 N3 C25 -0.1(7)
C22 C23 C24 C25 -0.3(8)
C23 C24 C25 N3 -0.6(9)
C24 C25 N3 C21 0.8(8)
N1 C12 C13 C8 177.0(3)
N1 C12 C13 C14 -0.9(3)
N3 C21 C22 C23 -0.8(7)
O5 C20 C21 C22 10.8(5)
O5 C20 C21 N3 -170.5(3)
S1 C1 C2 C3 -170.6(4)
S1 C1 C6 C5 170.3(3)

loop_
_twin_individual_id
_twin_individual_mass_fraction_refined
1 0.95(2)
2 0.05(2)
